data_4122123
loop_
_publ_author_name
'Ciszek, Jacob W.'
'Keane, Zachary K.'
'Cheng, Long'
'Stewart, Michael P.'
'Yu, Lam H.'
'Natelson, Douglas'
'Tour, James M.'

_publ_section_title
;
 Neutral Complexes of First Row Transition Metals Bearing Unbound
 Thiocyanates and Their Assembly on Metallic Surfaces &#x00A0;[J. Am.
 Chem. Soc.2006,128, 3179&#x2212;3189].&#x00A0;
;
_journal_issue 18
_journal_name_full 'Journal of the American Chemical Society'
_journal_page_first 6264
_journal_paper_doi 10.1021/ja069962h
_journal_volume 128
_journal_year 2006
_chemical_formula_sum 'C16 H9 N5 S2'
_chemical_formula_weight 335.40
_chemical_name_systematic
; 
 ? 
;
_space_group_IT_number 14
_symmetry_space_group_name_Hall '-P 2yn'
_symmetry_space_group_name_H-M 'P 1 21/n 1'
_atom_sites_solution_hydrogens geom
_atom_sites_solution_primary direct
_atom_sites_solution_secondary difmap
_audit_creation_method SHELXL-97
_cell_angle_alpha 90.00
_cell_angle_beta 107.77(3)
_cell_angle_gamma 90.00
_cell_formula_units_Z 4
_cell_length_a 7.4345(15)
_cell_length_b 18.461(4)
_cell_length_c 12.052(2)
_cell_measurement_temperature 293(2)
_cell_volume 1575.2(6)
_computing_structure_refinement 'SHELXL-97 (Sheldrick, 1997)'
_computing_structure_solution 'SHELXS-97 (Sheldrick, 1990)'
_diffrn_ambient_temperature 293(2)
_diffrn_measured_fraction_theta_full 0.984
_diffrn_measured_fraction_theta_max 0.984
_diffrn_radiation_monochromator graphite
_diffrn_radiation_source 'fine-focus sealed tube'
_diffrn_radiation_type MoK\a
_diffrn_radiation_wavelength 0.71073
_diffrn_reflns_av_R_equivalents 0.0424
_diffrn_reflns_av_sigmaI/netI 0.0370
_diffrn_reflns_limit_h_max 9
_diffrn_reflns_limit_h_min -9
_diffrn_reflns_limit_k_max 24
_diffrn_reflns_limit_k_min -24
_diffrn_reflns_limit_l_max 16
_diffrn_reflns_limit_l_min -15
_diffrn_reflns_number 18904
_diffrn_reflns_theta_full 28.34
_diffrn_reflns_theta_max 28.34
_diffrn_reflns_theta_min 2.09
_exptl_absorpt_coefficient_mu 0.343
_exptl_crystal_density_diffrn 1.414
_exptl_crystal_density_method 'not measured'
_exptl_crystal_F_000 688
_refine_diff_density_max 0.210
_refine_diff_density_min -0.222
_refine_diff_density_rms 0.044
_refine_ls_extinction_method none
_refine_ls_goodness_of_fit_ref 0.930
_refine_ls_hydrogen_treatment mixed
_refine_ls_matrix_type full
_refine_ls_number_parameters 208
_refine_ls_number_reflns 3875
_refine_ls_number_restraints 0
_refine_ls_restrained_S_all 0.930
_refine_ls_R_factor_all 0.0912
_refine_ls_R_factor_gt 0.0473
_refine_ls_shift/su_max 0.049
_refine_ls_shift/su_mean 0.007
_refine_ls_structure_factor_coef Fsqd
_refine_ls_weighting_details 'calc w=1/[\s^2^(Fo^2^)+(0.0748P)^2^+0.6022P] where P=(Fo^2^+2Fc^2^)/3'
_refine_ls_weighting_scheme calc
_refine_ls_wR_factor_gt 0.1156
_refine_ls_wR_factor_ref 0.1442
_reflns_number_gt 2423
_reflns_number_total 3875
_reflns_threshold_expression >2sigma(I)
_cod_data_source_file ja069962h.cmpd-12.cif
_cod_data_source_block jaken
_cod_original_cell_volume 1575.2(5)
_cod_database_code 4122123

loop_
_symmetry_equiv_pos_as_xyz
'x, y, z'
'-x+1/2, y+1/2, -z+1/2'
'-x, -y, -z'
'x-1/2, -y-1/2, z-1/2'

loop_
_atom_site_label
_atom_site_type_symbol
_atom_site_fract_x
_atom_site_fract_y
_atom_site_fract_z
_atom_site_U_iso_or_equiv
_atom_site_adp_type
_atom_site_occupancy
_atom_site_symmetry_multiplicity
_atom_site_calc_flag
_atom_site_refinement_flags
S31 S 0.56488(12) 0.13113(4) 0.27072(6) 0.0738(3) Uani 1 1 d .
S41 S 0.48310(10) 0.20833(3) 0.50683(7) 0.0660(2) Uani 1 1 d .
N1 N 0.7313(2) 0.01947(9) 0.55966(14) 0.0395(4) Uani 1 1 d .
H1A H 0.7799 -0.0198 0.6027 0.047 Uiso 1 1 d R
N22 N 0.8387(3) -0.09209(10) 0.45462(18) 0.0535(5) Uani 1 1 d .
N33 N 0.9089(7) 0.1874(2) 0.2561(4) 0.1423(15) Uani 1 1 d .
N43 N 0.7835(4) 0.30650(13) 0.5259(2) 0.0865(8) Uani 1 1 d .
N52 N 0.7263(3) 0.01566(11) 0.77918(17) 0.0610(5) Uani 1 1 d .
C2 C 0.7159(3) 0.02607(10) 0.44506(17) 0.0399(4) Uani 1 1 d .
C3 C 0.6345(3) 0.09296(11) 0.41060(18) 0.0443(5) Uani 1 1 d .
C4 C 0.6018(3) 0.12592(10) 0.50899(19) 0.0440(5) Uani 1 1 d .
C5 C 0.6649(3) 0.07864(10) 0.60194(18) 0.0406(5) Uani 1 1 d .
C21 C 0.7810(3) -0.03374(11) 0.38680(19) 0.0434(5) Uani 1 1 d .
C23 C 0.8985(4) -0.14870(13) 0.4071(3) 0.0630(7) Uani 1 1 d .
H23A H 0.9410 -0.1906 0.4551 0.076 Uiso 1 1 d R
C24 C 0.9029(4) -0.15070(14) 0.2936(3) 0.0678(7) Uani 1 1 d .
H24A H 0.9456 -0.1932 0.2632 0.081 Uiso 1 1 d R
C25 C 0.8454(4) -0.09108(16) 0.2262(2) 0.0698(7) Uani 1 1 d .
H25A H 0.8477 -0.0905 0.1470 0.084 Uiso 1 1 d R
C26 C 0.7839(4) -0.03140(14) 0.2727(2) 0.0597(6) Uani 1 1 d .
H26A H 0.7436 0.0115 0.2268 0.072 Uiso 1 1 d R
C32 C 0.7728(6) 0.16504(16) 0.2659(3) 0.0887(10) Uani 1 1 d .
C42 C 0.6648(4) 0.26644(12) 0.5191(2) 0.0587(6) Uani 1 1 d .
C51 C 0.6754(3) 0.07972(12) 0.72580(19) 0.0470(5) Uani 1 1 d .
C53 C 0.7414(5) 0.01218(18) 0.8915(2) 0.0870(10) Uani 1 1 d .
H53A H 0.7756 -0.0335 0.9302 0.104 Uiso 1 1 d R
C54 C 0.7084(6) 0.0697(2) 0.9547(3) 0.1001(12) Uani 1 1 d .
H54A H 0.7238 0.0648 1.0363 0.120 Uiso 1 1 d R
C55 C 0.6569(5) 0.13481(19) 0.8996(3) 0.0848(9) Uani 1 1 d .
H55A H 0.6323 0.1759 0.9417 0.102 Uiso 1 1 d R
C56 C 0.6410(4) 0.14051(14) 0.7830(2) 0.0620(6) Uani 1 1 d .
H56A H 0.6050 0.1853 0.7418 0.074 Uiso 1 1 d R

loop_
_atom_site_aniso_label
_atom_site_aniso_U_11
_atom_site_aniso_U_22
_atom_site_aniso_U_33
_atom_site_aniso_U_23
_atom_site_aniso_U_13
_atom_site_aniso_U_12
S31 0.1055(6) 0.0583(4) 0.0515(4) 0.0171(3) 0.0148(4) 0.0058(4)
S41 0.0654(4) 0.0402(3) 0.0939(5) 0.0036(3) 0.0269(4) 0.0098(3)
N1 0.0426(9) 0.0337(8) 0.0418(9) 0.0031(7) 0.0125(7) -0.0004(7)
N22 0.0564(12) 0.0425(10) 0.0684(12) 0.0023(9) 0.0291(10) 0.0040(8)
N33 0.190(4) 0.114(3) 0.159(4) 0.029(2) 0.108(3) -0.037(3)
N43 0.121(2) 0.0560(13) 0.0785(17) -0.0001(12) 0.0248(15) -0.0257(14)
N52 0.0789(14) 0.0564(12) 0.0464(11) 0.0031(9) 0.0172(10) -0.0041(10)
C2 0.0402(11) 0.0389(10) 0.0407(11) 0.0006(8) 0.0126(9) -0.0057(8)
C3 0.0488(12) 0.0378(10) 0.0451(11) 0.0056(9) 0.0125(9) -0.0050(9)
C4 0.0441(11) 0.0329(9) 0.0551(13) 0.0005(9) 0.0155(10) -0.0022(8)
C5 0.0397(11) 0.0367(10) 0.0469(11) -0.0032(8) 0.0153(9) -0.0054(8)
C21 0.0390(11) 0.0423(11) 0.0499(12) -0.0030(9) 0.0149(9) -0.0077(8)
C23 0.0620(15) 0.0428(12) 0.094(2) -0.0017(12) 0.0376(14) 0.0008(11)
C24 0.0615(16) 0.0534(14) 0.099(2) -0.0278(15) 0.0401(15) -0.0101(12)
C25 0.0750(18) 0.0780(19) 0.0632(16) -0.0215(14) 0.0309(14) -0.0085(15)
C26 0.0670(16) 0.0619(15) 0.0532(14) -0.0059(11) 0.0228(12) -0.0024(12)
C32 0.152(3) 0.0541(16) 0.075(2) 0.0137(14) 0.058(2) -0.0089(18)
C42 0.0894(19) 0.0350(11) 0.0496(13) 0.0027(10) 0.0178(13) 0.0014(12)
C51 0.0450(12) 0.0495(12) 0.0489(12) -0.0062(10) 0.0181(10) -0.0100(9)
C53 0.127(3) 0.083(2) 0.0484(16) 0.0072(14) 0.0230(17) -0.0090(19)
C54 0.150(3) 0.107(3) 0.0489(17) -0.0144(18) 0.0388(19) -0.029(2)
C55 0.109(2) 0.088(2) 0.0708(19) -0.0322(17) 0.0464(18) -0.0261(19)
C56 0.0712(16) 0.0597(15) 0.0628(15) -0.0157(12) 0.0319(13) -0.0102(12)

loop_
_atom_type_symbol
_atom_type_description
_atom_type_scat_dispersion_real
_atom_type_scat_dispersion_imag
_atom_type_scat_source
C C 0.0033 0.0016 'International Tables Vol C Tables 4.2.6.8 and 6.1.1.4'
H H 0.0000 0.0000 'International Tables Vol C Tables 4.2.6.8 and 6.1.1.4'
N N 0.0061 0.0033 'International Tables Vol C Tables 4.2.6.8 and 6.1.1.4'
S S 0.1246 0.1234 'International Tables Vol C Tables 4.2.6.8 and 6.1.1.4'

loop_
_geom_angle_atom_site_label_1
_geom_angle_atom_site_label_2
_geom_angle_atom_site_label_3
_geom_angle
C32 S31 C3 100.24(14)
C42 S41 C4 99.40(11)
C2 N1 C5 112.44(17)
C23 N22 C21 117.1(2)
C51 N52 C53 117.1(2)
N1 C2 C3 106.24(18)
N1 C2 C21 118.81(18)
C3 C2 C21 135.0(2)
C2 C3 C4 107.64(18)
C2 C3 S31 128.45(17)
C4 C3 S31 123.77(16)
C5 C4 C3 107.70(18)
C5 C4 S41 127.10(17)
C3 C4 S41 124.98(16)
N1 C5 C4 105.98(18)
N1 C5 C51 118.55(18)
C4 C5 C51 135.47(19)
N22 C21 C26 122.1(2)
N22 C21 C2 113.81(19)
C26 C21 C2 124.0(2)
N22 C23 C24 124.1(2)
C25 C24 C23 118.3(2)
C24 C25 C26 119.2(3)
C25 C26 C21 119.2(2)
N33 C32 S31 176.2(4)
N43 C42 S41 178.4(3)
N52 C51 C56 123.0(2)
N52 C51 C5 113.20(19)
C56 C51 C5 123.8(2)
N52 C53 C54 123.7(3)
C55 C54 C53 118.8(3)
C54 C55 C56 119.0(3)
C51 C56 C55 118.4(3)

loop_
_geom_bond_atom_site_label_1
_geom_bond_atom_site_label_2
_geom_bond_distance
S31 C32 1.685(4)
S31 C3 1.753(2)
S41 C42 1.696(3)
S41 C4 1.755(2)
N1 C2 1.356(3)
N1 C5 1.360(3)
N22 C23 1.332(3)
N22 C21 1.341(3)
N33 C32 1.132(5)
N43 C42 1.135(3)
N52 C51 1.344(3)
N52 C53 1.325(3)
C2 C3 1.382(3)
C2 C21 1.468(3)
C3 C4 1.418(3)
C4 C5 1.384(3)
C5 C51 1.471(3)
C21 C26 1.382(3)
C23 C24 1.378(4)
C24 C25 1.358(4)
C25 C26 1.376(4)
C51 C56 1.381(3)
C53 C54 1.372(5)
C54 C55 1.369(5)
C55 C56 1.378(4)
